data_1001206
loop_
_publ_author_name
'Rebbah, A'
'Pannetier, J'
'Raveau, B'

_publ_section_title
;
Localization of Hydrogen in the Layer Oxide H Ti Nb O~5~
;
_journal_coden_ASTM JSSCBI
_journal_name_full 'Journal of Solid State Chemistry'
_journal_page_first 57
_journal_page_last 62
_journal_paper_doi 10.1016/0022-4596(82)90034-2
_journal_volume 41
_journal_year 1982
_chemical_formula_structural 'H Ti Nb O5'
_chemical_formula_sum 'H Nb O5 Ti'
_chemical_name_systematic 'Hydrogen titanium niobium oxide'
_space_group_IT_number 62
_symmetry_cell_setting orthorhombic
_symmetry_Int_Tables_number 62
_symmetry_space_group_name_Hall '-P 2ac 2n'
_symmetry_space_group_name_H-M 'P n m a'
_cell_angle_alpha 90
_cell_angle_beta 90
_cell_angle_gamma 90
_cell_formula_units_Z 4
_cell_length_a 6.534(3)
_cell_length_b 3.777(1)
_cell_length_c 16.675(9)
_cell_volume 411.5
_refine_ls_R_factor_all 0.094
_cod_database_code 1001206

loop_
_symmetry_equiv_pos_as_xyz
x,y,z
1/2+x,1/2-y,1/2-z
-x,1/2+y,-z
1/2-x,-y,1/2+z
-x,-y,-z
1/2-x,1/2+y,1/2+z
x,1/2-y,z
1/2+x,y,1/2-z

loop_
_atom_site_label
_atom_site_type_symbol
_atom_site_symmetry_multiplicity
_atom_site_Wyckoff_symbol
_atom_site_fract_x
_atom_site_fract_y
_atom_site_fract_z
_atom_site_occupancy
_atom_site_attached_hydrogens
_atom_site_calc_flag
H1 H1+ 4 c 0.404(7) 0.25 0.192(3) 1. 0 d
Ti1 Ti4+ 4 c 0.291(16) 0.25 0.024(7) 0.77 0 d
Nb1 Nb5+ 4 c 0.291(16) 0.25 0.024(7) 0.23 0 d
Ti2 Ti4+ 4 c 0.794(4) 0.25 0.122(2) 0.23 0 d
Nb2 Nb5+ 4 c 0.794(4) 0.25 0.122(2) 0.77 0 d
O1 O2- 4 c 0.069(3) 0.25 0.077(2) 1. 0 d
O2 O2- 4 c 0.641(3) 0.25 -0.008(2) 1. 0 d
O3 O2- 4 c 0.469(3) 0.25 0.131(2) 1. 0 d
O4 O2- 4 c 0.833(4) 0.25 0.224(1) 1. 0 d
O5 O2- 4 c 0.231(3) 0.25 0.909(2) 1. 0 d

loop_
_atom_type_symbol
_atom_type_oxidation_number
H1+ 1.000
Ti4+ 4.000
Nb5+ 5.000
O2- -2.000
